data_2023307
loop_
_publ_author_name
'Czapla, Zbigniew'
'Krawczyk, Monika K.'
'Kinzhybalo, Vasyl'

_publ_section_title
;
 Atypical phase transition, twinning and ferroelastic domain structure in
 bis(ethylenediammonium) tetrabromozincate(II) bromide,
 [NH<sub>3</sub>(CH<sub>2</sub>)<sub>2</sub>NH<sub>3</sub>]<sub>2</sub>[ZnBr<sub>4</sub>]Br<sub>2</sub>.
;
_journal_coeditor_code XK5110
_journal_issue 6
_journal_name_full 'Acta crystallographica Section B, Structural science, crystal engineering and materials'
_journal_page_first 738
_journal_page_last 745
_journal_paper_doi 10.1107/S2052520624009740
_journal_volume 80
_journal_year 2024
_chemical_formula_moiety 'Br4 Zn, 2(C2 H10 N2), 2Br'
_chemical_formula_sum 'C4 H20 Br6 N4 Zn'
_chemical_formula_weight 669.07
_space_group_crystal_system monoclinic
_space_group_IT_number 11
_space_group_name_Hall '-P 2yb'
_space_group_name_H-M_alt 'P 1 21/m 1'
_atom_sites_solution_hydrogens geom
_audit_creation_method SHELXL-2014/7
_cell_angle_alpha 90
_cell_angle_beta 93.18(2)
_cell_angle_gamma 90
_cell_formula_units_Z 2
_cell_length_a 6.394(2)
_cell_length_b 19.838(2)
_cell_length_c 6.668(2)
_cell_measurement_reflns_used 12360
_cell_measurement_temperature 100(2)
_cell_measurement_theta_max 44.4530
_cell_measurement_theta_min 2.0920
_cell_volume 844.5(4)
_computing_cell_refinement 'CrysAlisPro 1.171.41.89a (Rigaku OD, 2020)'
_computing_data_collection 'CrysAlisPro 1.171.41.89a (Rigaku OD, 2020)'
_computing_data_reduction 'CrysAlisPro 1.171.41.89a (Rigaku OD, 2020)'
_computing_structure_refinement 'SHELXL-2014/7 (Sheldrick, 2014)'
_diffrn_ambient_temperature 100(2)
_diffrn_measured_fraction_theta_full 0.999
_diffrn_measured_fraction_theta_max 1.000
_diffrn_measurement_device_type 'XtaLAB Synergy R, DW system, HyPix-Arc 150'
_diffrn_radiation_type MoK\a
_diffrn_radiation_wavelength 0.71073
_diffrn_reflns_av_R_equivalents 0.0440
_diffrn_reflns_av_unetI/netI 0.0234
_diffrn_reflns_Laue_measured_fraction_full 0.999
_diffrn_reflns_Laue_measured_fraction_max 1.000
_diffrn_reflns_limit_h_max 8
_diffrn_reflns_limit_h_min -8
_diffrn_reflns_limit_k_max 27
_diffrn_reflns_limit_k_min -27
_diffrn_reflns_limit_l_max 9
_diffrn_reflns_limit_l_min -9
_diffrn_reflns_number 18120
_diffrn_reflns_point_group_measured_fraction_full 0.999
_diffrn_reflns_point_group_measured_fraction_max 1.000
_diffrn_reflns_theta_full 25.500
_diffrn_reflns_theta_max 30.000
_diffrn_reflns_theta_min 3.060
_exptl_absorpt_coefficient_mu 15.630
_exptl_absorpt_correction_T_max 0.473
_exptl_absorpt_correction_T_min 0.192
_exptl_absorpt_correction_type gaussian
_exptl_absorpt_process_details
;
CrysAlisPro 1.171.41.89a (Rigaku Oxford Diffraction, 2020)
Analytical numeric absorption correction using a multifaceted crystal
model based on expressions derived by R.C. Clark & J.S. Reid.
(Clark, R. C. & Reid, J. S. (1995). Acta Cryst. A51, 887-897)
Empirical absorption correction using spherical harmonics,
implemented in SCALE3 ABSPACK scaling algorithm.
;
_exptl_crystal_colour colourless
_exptl_crystal_density_diffrn 2.631
_exptl_crystal_description plate
_exptl_crystal_F_000 624
_exptl_crystal_size_max 0.140
_exptl_crystal_size_mid 0.110
_exptl_crystal_size_min 0.080
_refine_diff_density_max 0.706
_refine_diff_density_min -0.678
_refine_diff_density_rms 0.138
_refine_ls_extinction_method none
_refine_ls_goodness_of_fit_ref 0.919
_refine_ls_hydrogen_treatment constr
_refine_ls_matrix_type full
_refine_ls_number_parameters 65
_refine_ls_number_reflns 2527
_refine_ls_number_restraints 0
_refine_ls_restrained_S_all 0.919
_refine_ls_R_factor_all 0.0247
_refine_ls_R_factor_gt 0.0211
_refine_ls_shift/su_max 0.001
_refine_ls_shift/su_mean 0.000
_refine_ls_structure_factor_coef Fsqd
_refine_ls_weighting_details 'w=1/[\s^2^(Fo^2^)+(0.0393P)^2^+1.0104P] where P=(Fo^2^+2Fc^2^)/3'
_refine_ls_weighting_scheme calc
_refine_ls_wR_factor_gt 0.0538
_refine_ls_wR_factor_ref 0.0558
_reflns_Friedel_coverage 0.000
_reflns_number_gt 2352
_reflns_number_total 2527
_reflns_threshold_expression 'I > 2\s(I)'
_cod_data_source_file xk5110sup1.cif
_cod_data_source_block 100K
_cod_depositor_comments 'Adding full bibliography for 2023307--2023308.cif.'
_cod_original_sg_symbol_H-M 'P 21/m'
_cod_database_code 2023307
_cod_database_fobs_code 2023307
_shelx_shelxl_version_number 2014/7
_shelx_space_group_comment
;
The symmetry employed for this shelxl refinement is uniquely defined
by the following loop, which should always be used as a source of
symmetry information in preference to the above space-group names.
They are only intended as comments.
;
_shelx_estimated_absorpt_t_min 0.218
_shelx_estimated_absorpt_t_max 0.368

loop_
_space_group_symop_operation_xyz
'x, y, z'
'-x, y+1/2, -z'
'-x, -y, -z'
'x, -y-1/2, z'

loop_
_atom_site_label
_atom_site_type_symbol
_atom_site_fract_x
_atom_site_fract_y
_atom_site_fract_z
_atom_site_U_iso_or_equiv
_atom_site_adp_type
_atom_site_occupancy
_atom_site_site_symmetry_order
_atom_site_calc_flag
_atom_site_refinement_flags_posn
_atom_site_refinement_flags_adp
_atom_site_refinement_flags_occupancy
_atom_site_disorder_assembly
_atom_site_disorder_group
Br1 Br 0.70866(5) 0.2500 -0.27424(5) 0.01349(8) Uani 1 2 d S T P . .
Br2 Br 0.79158(4) 0.14356(2) 0.21850(3) 0.01233(6) Uani 1 1 d . . . . .
Br3 Br 0.29235(5) 0.2500 0.13842(5) 0.01070(7) Uani 1 2 d S T P . .
Br4 Br 0.73008(3) 0.48687(2) 0.69824(3) 0.01035(6) Uani 1 1 d . . . . .
Zn1 Zn 0.67129(6) 0.2500 0.08433(5) 0.00950(8) Uani 1 2 d S T P . .
N1 N 0.2348(3) 0.47389(10) 0.8131(3) 0.0104(4) Uani 1 1 d . . . . .
H1A H 0.3405 0.4871 0.7359 0.013 Uiso 1 1 calc R U . . .
H1B H 0.2464 0.4957 0.9332 0.013 Uiso 1 1 calc R U . . .
H1C H 0.1094 0.4841 0.7490 0.013 Uiso 1 1 calc R U . . .
N2 N 0.3668(4) 0.36254(10) 0.5116(3) 0.0153(4) Uani 1 1 d . . . . .
H2A H 0.3351 0.3345 0.4062 0.018 Uiso 1 1 calc R U . . .
H2B H 0.4908 0.3498 0.5738 0.018 Uiso 1 1 calc R U . . .
H2C H 0.3773 0.4056 0.4662 0.018 Uiso 1 1 calc R U . . .
C1 C 0.2483(4) 0.39933(12) 0.8477(3) 0.0120(4) Uiso 1 1 d . . . . .
H1D H 0.1496 0.3865 0.9504 0.014 Uiso 1 1 calc R U . . .
H1E H 0.3915 0.3878 0.9009 0.014 Uiso 1 1 calc R U . . .
C2 C 0.1977(4) 0.35874(12) 0.6575(4) 0.0143(4) Uiso 1 1 d . . . . .
H2D H 0.1758 0.3110 0.6942 0.017 Uiso 1 1 calc R U . . .
H2E H 0.0653 0.3757 0.5917 0.017 Uiso 1 1 calc R U . . .

loop_
_atom_site_aniso_label
_atom_site_aniso_U_11
_atom_site_aniso_U_22
_atom_site_aniso_U_33
_atom_site_aniso_U_23
_atom_site_aniso_U_13
_atom_site_aniso_U_12
Br1 0.01593(16) 0.01663(16) 0.00803(14) 0.000 0.00176(11) 0.000
Br2 0.01404(12) 0.00957(11) 0.01348(11) 0.00201(7) 0.00165(8) 0.00171(8)
Br3 0.00985(14) 0.01114(14) 0.01115(14) 0.000 0.00083(10) 0.000
Br4 0.00885(11) 0.01336(11) 0.00876(10) -0.00001(7) -0.00029(7) 0.00017(8)
Zn1 0.01118(18) 0.00836(16) 0.00903(16) 0.000 0.00116(13) 0.000
N1 0.0100(9) 0.0111(9) 0.0101(8) -0.0010(7) -0.0002(7) 0.0004(7)
N2 0.0210(11) 0.0125(9) 0.0126(9) -0.0008(7) 0.0029(8) 0.0003(8)

loop_
_atom_type_symbol
_atom_type_description
_atom_type_scat_dispersion_real
_atom_type_scat_dispersion_imag
_atom_type_scat_source
C C 0.0033 0.0016 'International Tables Vol C Tables 4.2.6.8 and 6.1.1.4'
H H 0.0000 0.0000 'International Tables Vol C Tables 4.2.6.8 and 6.1.1.4'
N N 0.0061 0.0033 'International Tables Vol C Tables 4.2.6.8 and 6.1.1.4'
Zn Zn 0.2839 1.4301 'International Tables Vol C Tables 4.2.6.8 and 6.1.1.4'
Br Br -0.2901 2.4595 'International Tables Vol C Tables 4.2.6.8 and 6.1.1.4'

loop_
_geom_angle_atom_site_label_1
_geom_angle_atom_site_label_2
_geom_angle_atom_site_label_3
_geom_angle
_geom_angle_site_symmetry_1
_geom_angle_site_symmetry_3
_geom_angle_publ_flag
Br2 Zn1 Br2 122.98(2) . 4_565 ?
Br2 Zn1 Br1 108.738(15) . . ?
Br2 Zn1 Br1 108.738(14) 4_565 . ?
Br2 Zn1 Br3 104.005(15) . . ?
Br2 Zn1 Br3 104.005(15) 4_565 . ?
Br1 Zn1 Br3 107.23(3) . . ?
C1 N1 H1A 109.5 . . ?
C1 N1 H1B 109.5 . . ?
H1A N1 H1B 109.5 . . ?
C1 N1 H1C 109.5 . . ?
H1A N1 H1C 109.5 . . ?
H1B N1 H1C 109.5 . . ?
C2 N2 H2A 109.5 . . ?
C2 N2 H2B 109.5 . . ?
H2A N2 H2B 109.5 . . ?
C2 N2 H2C 109.5 . . ?
H2A N2 H2C 109.5 . . ?
H2B N2 H2C 109.5 . . ?
N1 C1 C2 112.70(19) . . ?
N1 C1 H1D 109.1 . . ?
C2 C1 H1D 109.1 . . ?
N1 C1 H1E 109.1 . . ?
C2 C1 H1E 109.1 . . ?
H1D C1 H1E 107.8 . . ?
N2 C2 C1 112.8(2) . . ?
N2 C2 H2D 109.0 . . ?
C1 C2 H2D 109.0 . . ?
N2 C2 H2E 109.0 . . ?
C1 C2 H2E 109.0 . . ?
H2D C2 H2E 107.8 . . ?

loop_
_geom_bond_atom_site_label_1
_geom_bond_atom_site_label_2
_geom_bond_distance
_geom_bond_site_symmetry_2
_geom_bond_publ_flag
Br1 Zn1 2.4160(9) . ?
Br2 Zn1 2.4030(4) . ?
Br3 Zn1 2.4694(9) . ?
Zn1 Br2 2.4030(4) 4_565 ?
N1 C1 1.499(3) . ?
N1 H1A 0.9100 . ?
N1 H1B 0.9100 . ?
N1 H1C 0.9100 . ?
N2 C2 1.495(3) . ?
N2 H2A 0.9100 . ?
N2 H2B 0.9100 . ?
N2 H2C 0.9100 . ?
C1 C2 1.522(3) . ?
C1 H1D 0.9900 . ?
C1 H1E 0.9900 . ?
C2 H2D 0.9900 . ?
C2 H2E 0.9900 . ?

loop_
_geom_hbond_atom_site_label_D
_geom_hbond_atom_site_label_H
_geom_hbond_atom_site_label_A
_geom_hbond_distance_DH
_geom_hbond_distance_HA
_geom_hbond_distance_DA
_geom_hbond_angle_DHA
_geom_hbond_site_symmetry_A
N1 H1A Br4 0.91 2.52 3.309(2) 145.6 .
N1 H1A Br4 0.91 2.95 3.516(2) 121.8 3_666
N1 H1B Br4 0.91 2.48 3.346(2) 159.5 3_667
N1 H1C Br4 0.91 2.43 3.285(2) 156.5 1_455
N2 H2A Br3 0.91 2.45 3.357(2) 172.1 .
N2 H2B Br1 0.91 2.59 3.385(2) 145.6 1_556
N2 H2C Br4 0.91 3.11 3.565(2) 112.7 .
N2 H2C Br4 0.91 2.48 3.342(2) 158.7 3_666
C1 H1D Br2 0.99 3.04 4.021(3) 170.7 4_466
C2 H2E Br2 0.99 2.99 3.804(3) 140.6 4_465
C2 H2E Br4 0.99 3.18 3.945(3) 134.9 1_455
